data_7226027
loop_
_publ_author_name
'Yao, Ching-Fa'
'Villuri, Bharath Kumar'
'Kotipalli, Trimurtulu'
'Kavala, Veerababurao'
'Ichake, Sachin S.'
'Bandi, Vijayalakshmi'
'Kuo, Chun-Wei'

_publ_section_title
;
 Synthesis of Spiro Isoindolinone-indolines and 1,2-Disubstituted Indoles
 from 2-Iodobenzamide derivatives
;
_journal_name_full 'RSC Adv.'
_journal_paper_doi 10.1039/C6RA15002K
_journal_year 2016
_chemical_formula_moiety 'C23 H15 Br2 Cl N2 O2'
_chemical_formula_sum 'C23 H15 Br2 Cl N2 O2'
_chemical_formula_weight 546.64
_chemical_name_systematic
;
 ?
;
_space_group_IT_number 14
_symmetry_cell_setting monoclinic
_symmetry_space_group_name_Hall '-P 2yn'
_symmetry_space_group_name_H-M 'P 1 21/n 1'
_atom_sites_solution_hydrogens geom
_atom_sites_solution_primary direct
_atom_sites_solution_secondary difmap
_audit_creation_method SHELXL-97
_audit_update_record
;
2016-06-08 deposited with the CCDC.
2016-07-21 downloaded from the CCDC.
;
_cell_angle_alpha 90.00
_cell_angle_beta 102.462(6)
_cell_angle_gamma 90.00
_cell_formula_units_Z 4
_cell_length_a 9.6989(16)
_cell_length_b 15.284(3)
_cell_length_c 15.014(3)
_cell_measurement_reflns_used 3539
_cell_measurement_temperature 200(2)
_cell_measurement_theta_max 24.12
_cell_measurement_theta_min 2.53
_cell_volume 2173.2(7)
_computing_molecular_graphics 'Ortep-3 for Windows (Farrugia, 1997)'
_computing_publication_material 'WinGX publication routines (Farrugia, 1999)'
_computing_structure_refinement 'SHELXL-97 (Sheldrick, 1997)'
_computing_structure_solution 'SHELXS-86 (Sheldrick, 1986)'
_diffrn_ambient_temperature 200(2)
_diffrn_measured_fraction_theta_full 0.976
_diffrn_measured_fraction_theta_max 0.976
_diffrn_measurement_device_type 'Bruker APEX2'
_diffrn_radiation_monochromator graphite
_diffrn_radiation_source 'fine-focus sealed tube'
_diffrn_radiation_type MoK\a
_diffrn_radiation_wavelength 0.71073
_diffrn_reflns_av_R_equivalents 0.0500
_diffrn_reflns_av_sigmaI/netI 0.0665
_diffrn_reflns_limit_h_max 11
_diffrn_reflns_limit_h_min -10
_diffrn_reflns_limit_k_max 13
_diffrn_reflns_limit_k_min -18
_diffrn_reflns_limit_l_max 17
_diffrn_reflns_limit_l_min -15
_diffrn_reflns_number 12408
_diffrn_reflns_theta_full 25.22
_diffrn_reflns_theta_max 25.22
_diffrn_reflns_theta_min 2.29
_exptl_absorpt_coefficient_mu 3.876
_exptl_absorpt_correction_T_max 0.8926
_exptl_absorpt_correction_T_min 0.5112
_exptl_absorpt_correction_type multi-scan
_exptl_crystal_colour colorless
_exptl_crystal_density_diffrn 1.671
_exptl_crystal_density_method 'not measured'
_exptl_crystal_description prism
_exptl_crystal_F_000 1080
_exptl_crystal_size_max 0.20
_exptl_crystal_size_mid 0.17
_exptl_crystal_size_min 0.03
_refine_diff_density_max 1.063
_refine_diff_density_min -1.783
_refine_diff_density_rms 0.160
_refine_ls_extinction_method none
_refine_ls_goodness_of_fit_ref 1.183
_refine_ls_hydrogen_treatment constr
_refine_ls_matrix_type full
_refine_ls_number_parameters 271
_refine_ls_number_reflns 3834
_refine_ls_number_restraints 0
_refine_ls_restrained_S_all 1.183
_refine_ls_R_factor_all 0.0920
_refine_ls_R_factor_gt 0.0552
_refine_ls_shift/su_max 0.000
_refine_ls_shift/su_mean 0.000
_refine_ls_structure_factor_coef Fsqd
_refine_ls_weighting_details 'calc w=1/[\s^2^(Fo^2^)+(0.0626P)^2^+7.2741P] where P=(Fo^2^+2Fc^2^)/3'
_refine_ls_weighting_scheme calc
_refine_ls_wR_factor_gt 0.1310
_refine_ls_wR_factor_ref 0.1728
_reflns_number_gt 2609
_reflns_number_total 3834
_reflns_threshold_expression >2sigma(I)
_cod_data_source_file c6ra15002k2.cif
_cod_data_source_block a17291
_cod_original_sg_symbol_H-M 'P 21/n'
_cod_database_code 7226027

loop_
_symmetry_equiv_pos_as_xyz
'x, y, z'
'-x+1/2, y+1/2, -z+1/2'
'-x, -y, -z'
'x-1/2, -y-1/2, z-1/2'

loop_
_atom_site_label
_atom_site_type_symbol
_atom_site_fract_x
_atom_site_fract_y
_atom_site_fract_z
_atom_site_U_iso_or_equiv
_atom_site_adp_type
_atom_site_occupancy
_atom_site_symmetry_multiplicity
_atom_site_calc_flag
_atom_site_refinement_flags
C1 C 0.8622(7) 0.1027(4) 0.0815(4) 0.0253(15) Uani 1 1 d .
H1 H 0.8589 0.0409 0.1026 0.030 Uiso 1 1 calc R
C2 C 0.8278(7) 0.1012(4) -0.0188(5) 0.0305(17) Uani 1 1 d .
C3 C 0.9167(8) 0.0976(5) -0.0806(5) 0.0346(18) Uani 1 1 d .
H3 H 1.0164 0.0948 -0.0603 0.042 Uiso 1 1 calc R
C4 C 0.8534(9) 0.0984(5) -0.1727(6) 0.043(2) Uani 1 1 d .
C5 C 0.7094(9) 0.1030(5) -0.2042(6) 0.048(2) Uani 1 1 d .
H5 H 0.6702 0.1029 -0.2680 0.057 Uiso 1 1 calc R
C6 C 0.6206(9) 0.1077(5) -0.1420(6) 0.044(2) Uani 1 1 d .
H6 H 0.5210 0.1106 -0.1626 0.053 Uiso 1 1 calc R
C7 C 0.6824(7) 0.1081(4) -0.0492(5) 0.0302(17) Uani 1 1 d .
C8 C 0.4753(8) 0.1182(5) 0.0247(6) 0.0369(19) Uani 1 1 d .
C9 C 0.4223(8) 0.1474(5) 0.1058(6) 0.047(2) Uani 1 1 d .
H9A H 0.5020 0.1661 0.1539 0.070 Uiso 1 1 calc R
H9B H 0.3732 0.0988 0.1283 0.070 Uiso 1 1 calc R
H9C H 0.3568 0.1964 0.0887 0.070 Uiso 1 1 calc R
C10 C 0.7329(7) 0.1516(4) 0.1057(5) 0.0248(15) Uani 1 1 d .
C11 C 0.7227(7) 0.1331(4) 0.2030(5) 0.0265(16) Uani 1 1 d .
C12 C 0.7092(7) 0.0537(4) 0.2446(5) 0.0313(17) Uani 1 1 d .
H12 H 0.6947 0.0009 0.2105 0.038 Uiso 1 1 calc R
C13 C 0.7178(8) 0.0541(5) 0.3391(5) 0.0336(18) Uani 1 1 d .
H13 H 0.7081 0.0007 0.3695 0.040 Uiso 1 1 calc R
C14 C 0.7404(7) 0.1318(5) 0.3891(6) 0.0367(19) Uani 1 1 d .
C15 C 0.7561(7) 0.2115(4) 0.3471(5) 0.0276(16) Uani 1 1 d .
H15 H 0.7713 0.2645 0.3808 0.033 Uiso 1 1 calc R
C16 C 0.7484(7) 0.2097(4) 0.2537(5) 0.0257(15) Uani 1 1 d .
C17 C 0.7666(7) 0.2827(4) 0.1917(5) 0.0290(16) Uani 1 1 d .
C18 C 0.7472(7) 0.3013(4) 0.0264(5) 0.0246(15) Uani 1 1 d .
C19 C 0.8701(9) 0.3294(7) 0.0059(7) 0.070(3) Uani 1 1 d .
H19 H 0.9581 0.3133 0.0438 0.084 Uiso 1 1 calc R
C20 C 0.8667(10) 0.3810(7) -0.0697(8) 0.077(4) Uani 1 1 d .
H20 H 0.9528 0.4004 -0.0834 0.092 Uiso 1 1 calc R
C21 C 0.7421(9) 0.4048(5) -0.1251(6) 0.048(2) Uani 1 1 d .
H21 H 0.7407 0.4397 -0.1776 0.058 Uiso 1 1 calc R
C22 C 0.6199(10) 0.3777(6) -0.1039(7) 0.067(3) Uani 1 1 d .
H22 H 0.5318 0.3934 -0.1419 0.080 Uiso 1 1 calc R
C23 C 0.6238(8) 0.3267(6) -0.0261(6) 0.054(3) Uani 1 1 d .
H23 H 0.5379 0.3098 -0.0103 0.065 Uiso 1 1 calc R
N1 N 0.6204(6) 0.1225(4) 0.0287(4) 0.0307(14) Uani 1 1 d .
N2 N 0.7480(5) 0.2478(3) 0.1056(4) 0.0234(12) Uani 1 1 d .
O1 O 0.3961(5) 0.0915(4) -0.0445(4) 0.0461(14) Uani 1 1 d .
O2 O 0.7929(6) 0.3590(3) 0.2128(4) 0.0387(13) Uani 1 1 d .
Cl1 Cl 0.9644(3) 0.09640(17) -0.25167(16) 0.0609(7) Uani 1 1 d .
Br1 Br 1.04271(8) 0.14972(6) 0.14076(6) 0.0461(3) Uani 1 1 d .
Br2 Br 0.75845(10) 0.12772(6) 0.51681(6) 0.0479(3) Uani 1 1 d .

loop_
_atom_site_aniso_label
_atom_site_aniso_U_11
_atom_site_aniso_U_22
_atom_site_aniso_U_33
_atom_site_aniso_U_23
_atom_site_aniso_U_13
_atom_site_aniso_U_12
C1 0.037(4) 0.029(4) 0.010(4) 0.001(3) 0.006(3) 0.007(3)
C2 0.039(4) 0.025(4) 0.026(4) 0.003(3) 0.003(3) 0.007(3)
C3 0.044(4) 0.034(4) 0.022(4) 0.000(3) 0.000(3) 0.006(3)
C4 0.067(6) 0.032(4) 0.034(5) 0.000(4) 0.020(4) 0.002(4)
C5 0.054(5) 0.042(5) 0.041(6) -0.007(4) -0.002(4) 0.000(4)
C6 0.045(5) 0.030(4) 0.051(6) -0.009(4) -0.004(4) -0.004(4)
C7 0.037(4) 0.018(4) 0.034(5) 0.000(3) 0.003(3) -0.002(3)
C8 0.029(4) 0.024(4) 0.054(6) 0.006(4) 0.003(4) -0.005(3)
C9 0.026(4) 0.057(6) 0.057(6) -0.003(4) 0.008(4) 0.003(4)
C10 0.028(3) 0.017(3) 0.027(4) 0.000(3) 0.001(3) -0.001(3)
C11 0.027(3) 0.023(4) 0.028(4) -0.001(3) 0.002(3) 0.002(3)
C12 0.040(4) 0.018(4) 0.035(5) 0.000(3) 0.007(3) 0.000(3)
C13 0.043(4) 0.027(4) 0.031(5) 0.012(3) 0.010(3) -0.002(3)
C14 0.028(4) 0.029(4) 0.053(6) 0.002(4) 0.009(4) 0.000(3)
C15 0.036(4) 0.020(4) 0.027(4) -0.002(3) 0.008(3) 0.002(3)
C16 0.031(4) 0.017(3) 0.027(4) 0.001(3) 0.002(3) -0.001(3)
C17 0.029(4) 0.020(4) 0.035(5) 0.000(3) 0.000(3) 0.001(3)
C18 0.033(4) 0.022(3) 0.019(4) 0.006(3) 0.005(3) -0.001(3)
C19 0.036(5) 0.087(7) 0.085(8) 0.056(6) 0.009(5) 0.008(5)
C20 0.052(6) 0.100(8) 0.083(8) 0.061(7) 0.026(6) 0.010(5)
C21 0.058(5) 0.042(5) 0.040(5) 0.022(4) 0.003(4) -0.003(4)
C22 0.046(5) 0.073(7) 0.069(7) 0.042(6) -0.012(5) -0.007(5)
C23 0.031(4) 0.065(6) 0.061(7) 0.032(5) -0.003(4) -0.005(4)
N1 0.025(3) 0.026(3) 0.039(4) -0.003(3) 0.001(3) -0.001(2)
N2 0.031(3) 0.022(3) 0.017(3) -0.002(2) 0.004(2) 0.000(2)
O1 0.035(3) 0.051(3) 0.047(4) 0.005(3) -0.002(3) -0.010(3)
O2 0.067(4) 0.018(3) 0.030(3) -0.004(2) 0.009(3) -0.006(2)
Cl1 0.0760(16) 0.0710(16) 0.0428(15) -0.0059(12) 0.0283(12) -0.0027(13)
Br1 0.0294(4) 0.0632(6) 0.0422(5) -0.0004(4) -0.0002(3) 0.0052(4)
Br2 0.0635(6) 0.0490(5) 0.0312(5) 0.0029(4) 0.0104(4) -0.0066(4)

loop_
_atom_type_symbol
_atom_type_description
_atom_type_scat_dispersion_real
_atom_type_scat_dispersion_imag
_atom_type_scat_source
C C 0.0033 0.0016 'International Tables Vol C Tables 4.2.6.8 and 6.1.1.4'
H H 0.0000 0.0000 'International Tables Vol C Tables 4.2.6.8 and 6.1.1.4'
N N 0.0061 0.0033 'International Tables Vol C Tables 4.2.6.8 and 6.1.1.4'
O O 0.0106 0.0060 'International Tables Vol C Tables 4.2.6.8 and 6.1.1.4'
Cl Cl 0.1484 0.1585 'International Tables Vol C Tables 4.2.6.8 and 6.1.1.4'
Br Br -0.2901 2.4595 'International Tables Vol C Tables 4.2.6.8 and 6.1.1.4'

loop_
_geom_angle_atom_site_label_1
_geom_angle_atom_site_label_2
_geom_angle_atom_site_label_3
_geom_angle
C2 C1 C10 103.2(5)
C2 C1 Br1 117.6(5)
C10 C1 Br1 114.1(4)
C2 C1 H1 107.1
C10 C1 H1 107.1
Br1 C1 H1 107.1
C7 C2 C3 120.9(7)
C7 C2 C1 109.0(6)
C3 C2 C1 130.1(6)
C4 C3 C2 117.3(7)
C4 C3 H3 121.4
C2 C3 H3 121.4
C5 C4 C3 122.8(8)
C5 C4 Cl1 119.3(7)
C3 C4 Cl1 117.9(7)
C4 C5 C6 119.8(8)
C4 C5 H5 120.1
C6 C5 H5 120.1
C7 C6 C5 118.3(7)
C7 C6 H6 120.9
C5 C6 H6 120.9
C2 C7 C6 121.0(7)
C2 C7 N1 108.4(6)
C6 C7 N1 130.4(7)
O1 C8 N1 119.7(8)
O1 C8 C9 122.1(7)
N1 C8 C9 118.2(7)
C8 C9 H9A 109.5
C8 C9 H9B 109.5
H9A C9 H9B 109.5
C8 C9 H9C 109.5
H9A C9 H9C 109.5
H9B C9 H9C 109.5
N1 C10 N2 110.9(5)
N1 C10 C11 120.6(6)
N2 C10 C11 102.3(5)
N1 C10 C1 99.7(5)
N2 C10 C1 112.9(5)
C11 C10 C1 110.9(5)
C12 C11 C16 121.0(7)
C12 C11 C10 129.2(6)
C16 C11 C10 109.3(6)
C11 C12 C13 117.5(6)
C11 C12 H12 121.3
C13 C12 H12 121.3
C14 C13 C12 121.1(7)
C14 C13 H13 119.5
C12 C13 H13 119.5
C15 C14 C13 121.2(7)
C15 C14 Br2 119.5(6)
C13 C14 Br2 119.2(6)
C16 C15 C14 116.9(6)
C16 C15 H15 121.6
C14 C15 H15 121.6
C15 C16 C11 122.3(6)
C15 C16 C17 129.0(6)
C11 C16 C17 108.7(6)
O2 C17 N2 126.4(7)
O2 C17 C16 126.8(7)
N2 C17 C16 106.8(6)
C23 C18 C19 119.3(7)
C23 C18 N2 119.6(6)
C19 C18 N2 121.0(6)
C18 C19 C20 120.0(8)
C18 C19 H19 120.0
C20 C19 H19 120.0
C21 C20 C19 121.1(9)
C21 C20 H20 119.4
C19 C20 H20 119.4
C22 C21 C20 118.8(8)
C22 C21 H21 120.6
C20 C21 H21 120.6
C21 C22 C23 119.9(8)
C21 C22 H22 120.1
C23 C22 H22 120.1
C18 C23 C22 120.8(8)
C18 C23 H23 119.6
C22 C23 H23 119.6
C8 N1 C7 123.3(6)
C8 N1 C10 128.0(6)
C7 N1 C10 108.3(5)
C17 N2 C18 122.2(5)
C17 N2 C10 112.3(5)
C18 N2 C10 125.6(5)

loop_
_geom_bond_atom_site_label_1
_geom_bond_atom_site_label_2
_geom_bond_distance
C1 C2 1.470(9)
C1 C10 1.568(9)
C1 Br1 1.924(7)
C1 H1 1.0000
C2 C7 1.390(10)
C2 C3 1.397(10)
C3 C4 1.387(10)
C3 H3 0.9500
C4 C5 1.377(12)
C4 Cl1 1.765(8)
C5 C6 1.402(12)
C5 H5 0.9500
C6 C7 1.392(11)
C6 H6 0.9500
C7 N1 1.443(9)
C8 O1 1.221(9)
C8 N1 1.397(9)
C8 C9 1.489(11)
C9 H9A 0.9800
C9 H9B 0.9800
C9 H9C 0.9800
C10 N1 1.476(8)
C10 N2 1.478(8)
C10 C11 1.513(10)
C11 C12 1.384(9)
C11 C16 1.389(9)
C12 C13 1.402(10)
C12 H12 0.9500
C13 C14 1.397(10)
C13 H13 0.9500
C14 C15 1.395(10)
C14 Br2 1.888(9)
C15 C16 1.389(10)
C15 H15 0.9500
C16 C17 1.487(9)
C17 O2 1.223(8)
C17 N2 1.373(9)
C18 C23 1.341(10)
C18 C19 1.363(10)
C18 N2 1.443(8)
C19 C20 1.377(12)
C19 H19 0.9500
C20 C21 1.360(12)
C20 H20 0.9500
C21 C22 1.356(12)
C21 H21 0.9500
C22 C23 1.398(12)
C22 H22 0.9500
C23 H23 0.9500
